data_1564654
loop_
_publ_author_name
'Abo-Amer, Anwar'
'Boyle, Paul D.'
'Puddephatt, Richard J.'

_publ_section_title
;
 Push-pull ligands and the oxidation of monomethylplatinum(II) complexes
 with oxygen or hydrogen peroxide
;
_journal_name_full 'Inorganica Chimica Acta'
_journal_page_first 119580
_journal_paper_doi 10.1016/j.ica.2020.119580
_journal_volume 507
_journal_year 2020
_chemical_formula_sum 'C20 H21 Cl2 N3 O Pt'
_chemical_formula_weight 585.39
_space_group_crystal_system triclinic
_space_group_IT_number 2
_space_group_name_Hall '-P 1'
_space_group_name_H-M_alt 'P -1'
_atom_sites_solution_hydrogens geom
_atom_sites_solution_primary dual
_atom_sites_solution_secondary difmap
_audit_creation_method SHELXL-2016/6
_cell_angle_alpha 100.860(11)
_cell_angle_beta 106.344(16)
_cell_angle_gamma 108.412(10)
_cell_formula_units_Z 2
_cell_length_a 8.289(3)
_cell_length_b 10.718(4)
_cell_length_c 12.644(4)
_cell_measurement_reflns_used 9319
_cell_measurement_temperature 110
_cell_measurement_theta_max 34.46
_cell_measurement_theta_min 2.69
_cell_volume 974.2(6)
_computing_cell_refinement SAINT
_computing_data_collection Apex2
_computing_data_reduction SAINT
_computing_molecular_graphics NRCVAX
_computing_publication_material cif2tables.py
_computing_structure_refinement SHELXL
_computing_structure_solution SHELXT
_diffrn_ambient_temperature 110
_diffrn_measured_fraction_theta_full 0.999
_diffrn_measured_fraction_theta_max 0.976
_diffrn_measurement_device_type 'Bruker Kappa Axis Apex2'
_diffrn_measurement_method 'phi and omega scans'
_diffrn_radiation_type MoK\a
_diffrn_radiation_wavelength 0.71073
_diffrn_reflns_av_R_equivalents 0.0490
_diffrn_reflns_av_unetI/netI 0.0519
_diffrn_reflns_Laue_measured_fraction_full 0.999
_diffrn_reflns_Laue_measured_fraction_max 0.976
_diffrn_reflns_limit_h_max 14
_diffrn_reflns_limit_h_min -14
_diffrn_reflns_limit_k_max 13
_diffrn_reflns_limit_k_min -18
_diffrn_reflns_limit_l_max 21
_diffrn_reflns_limit_l_min -21
_diffrn_reflns_number 60306
_diffrn_reflns_point_group_measured_fraction_full 0.999
_diffrn_reflns_point_group_measured_fraction_max 0.976
_diffrn_reflns_theta_full 25.242
_diffrn_reflns_theta_max 38.124
_diffrn_reflns_theta_min 2.783
_diffrn_source 'sealed tube'
_exptl_absorpt_coefficient_mu 7.492
_exptl_absorpt_correction_T_max 0.7475
_exptl_absorpt_correction_T_min 0.4924
_exptl_absorpt_correction_type multi-scan
_exptl_absorpt_process_details SADABS
_exptl_crystal_colour colourless
_exptl_crystal_density_diffrn 1.996
_exptl_crystal_description prism
_exptl_crystal_F_000 564
_exptl_crystal_size_max 0.216
_exptl_crystal_size_mid 0.110
_exptl_crystal_size_min 0.059
_refine_diff_density_max 5.618
_refine_diff_density_min -2.389
_refine_diff_density_rms 0.229
_refine_ls_extinction_coef .
_refine_ls_extinction_method none
_refine_ls_goodness_of_fit_ref 1.011
_refine_ls_hydrogen_treatment constr
_refine_ls_matrix_type full
_refine_ls_number_parameters 246
_refine_ls_number_reflns 10444
_refine_ls_number_restraints 0
_refine_ls_restrained_S_all 1.011
_refine_ls_R_factor_all 0.0523
_refine_ls_R_factor_gt 0.0374
_refine_ls_shift/su_max 0.001
_refine_ls_shift/su_mean 0.000
_refine_ls_structure_factor_coef Fsqd
_refine_ls_weighting_details 'w=1/[\s^2^(Fo^2^)+(0.0434P)^2^] where P=(Fo^2^+2Fc^2^)/3'
_refine_ls_weighting_scheme calc
_refine_ls_wR_factor_gt 0.0764
_refine_ls_wR_factor_ref 0.0809
_reflns_Friedel_coverage 0.000
_reflns_Friedel_fraction_full .
_reflns_Friedel_fraction_max .
_reflns_number_gt 8556
_reflns_number_total 10444
_reflns_threshold_expression 'I > 2\s(I)'
_cod_data_source_file ICA-2020-507-119580.cif
_cod_data_source_block 3
_cod_original_cell_volume 974.1(6)
_cod_database_code 1564654
_shelx_shelxl_version_number 2016/6
_shelx_space_group_comment
;
The symmetry employed for this shelxl refinement is uniquely defined
by the following loop, which should always be used as a source of
symmetry information in preference to the above space-group names.
They are only intended as comments.
;
_shelx_estimated_absorpt_t_min 0.294
_shelx_estimated_absorpt_t_max 0.666

loop_
_space_group_symop_operation_xyz
'x, y, z'
'-x, -y, -z'

loop_
_atom_site_label
_atom_site_type_symbol
_atom_site_fract_x
_atom_site_fract_y
_atom_site_fract_z
_atom_site_U_iso_or_equiv
_atom_site_adp_type
_atom_site_occupancy
_atom_site_site_symmetry_order
_atom_site_calc_flag
_atom_site_refinement_flags_posn
_atom_site_refinement_flags_adp
_atom_site_refinement_flags_occupancy
_atom_site_disorder_assembly
_atom_site_disorder_group
Pt1 Pt 0.36304(2) 0.31452(2) 0.50876(2) 0.01609(3) Uani 1 1 d . . . . .
Cl1 Cl 0.06980(9) 0.29990(8) 0.42828(7) 0.02266(13) Uani 1 1 d . . . . .
N1 N 0.4081(4) 0.4149(3) 0.6720(2) 0.0212(5) Uani 1 1 d . . . . .
N2 N 0.3801(3) 0.2284(2) 0.3588(2) 0.0173(4) Uani 1 1 d . . . . .
N3 N 0.6156(3) 0.3177(2) 0.5803(2) 0.0169(4) Uani 1 1 d . . . . .
C1 C 0.2847(5) 0.4424(3) 0.7143(3) 0.0268(6) Uani 1 1 d . . . . .
H1 H 0.159583 0.405430 0.665397 0.032 Uiso 1 1 calc R U . . .
C2 C 0.3380(6) 0.5226(4) 0.8267(4) 0.0353(8) Uani 1 1 d . . . . .
H2 H 0.251556 0.544200 0.854187 0.042 Uiso 1 1 calc R U . . .
C3 C 0.5195(6) 0.5713(4) 0.8988(3) 0.0363(8) Uani 1 1 d . . . . .
H3 H 0.558113 0.625788 0.976790 0.044 Uiso 1 1 calc R U . . .
C4 C 0.6454(5) 0.5403(4) 0.8568(3) 0.0321(7) Uani 1 1 d . . . . .
H4 H 0.769574 0.571283 0.905901 0.039 Uiso 1 1 calc R U . . .
C5 C 0.5857(4) 0.4636(3) 0.7422(3) 0.0223(5) Uani 1 1 d . . . . .
C6 C 0.7163(4) 0.4401(3) 0.6873(3) 0.0208(5) Uani 1 1 d . . . . .
H6A H 0.812768 0.423672 0.742585 0.025 Uiso 1 1 calc R U . . .
H6B H 0.775553 0.523078 0.666877 0.025 Uiso 1 1 calc R U . . .
C7 C 0.6982(4) 0.3277(3) 0.4887(2) 0.0186(5) Uani 1 1 d . . . . .
H7A H 0.748730 0.425064 0.489769 0.022 Uiso 1 1 calc R U . . .
H7B H 0.799258 0.295125 0.504610 0.022 Uiso 1 1 calc R U . . .
C8 C 0.5547(4) 0.2410(3) 0.3719(3) 0.0186(5) Uani 1 1 d . . . . .
C9 C 0.5941(4) 0.1835(3) 0.2797(3) 0.0225(5) Uani 1 1 d . . . . .
H9 H 0.715460 0.192053 0.289850 0.027 Uiso 1 1 calc R U . . .
C10 C 0.4538(5) 0.1129(4) 0.1717(3) 0.0264(6) Uani 1 1 d . . . . .
H10 H 0.478181 0.072176 0.107607 0.032 Uiso 1 1 calc R U . . .
C11 C 0.2788(4) 0.1032(3) 0.1598(3) 0.0257(6) Uani 1 1 d . . . . .
H11 H 0.181872 0.056321 0.086803 0.031 Uiso 1 1 calc R U . . .
C12 C 0.2451(4) 0.1617(3) 0.2539(3) 0.0206(5) Uani 1 1 d . . . . .
H12 H 0.124573 0.154892 0.244759 0.025 Uiso 1 1 calc R U . . .
C13 C 0.5964(4) 0.1816(3) 0.6088(3) 0.0200(5) Uani 1 1 d . . . . .
H13A H 0.526593 0.171863 0.660824 0.024 Uiso 1 1 calc R U . . .
H13B H 0.524334 0.103974 0.536324 0.024 Uiso 1 1 calc R U . . .
C14 C 0.7744(4) 0.1695(3) 0.6652(3) 0.0195(5) Uani 1 1 d . . . . .
C15 C 0.8501(4) 0.2039(3) 0.7852(3) 0.0210(5) Uani 1 1 d . . . . .
O1 O 0.7630(3) 0.2531(3) 0.8477(2) 0.0284(5) Uani 1 1 d . . . . .
H1A H 0.808292 0.255349 0.916784 0.043 Uiso 1 1 calc R U . . .
C16 C 1.0125(4) 0.1865(3) 0.8375(3) 0.0221(5) Uani 1 1 d . . . . .
H16 H 1.064950 0.211999 0.919501 0.027 Uiso 1 1 calc R U . . .
C17 C 1.0973(4) 0.1324(3) 0.7710(3) 0.0223(6) Uani 1 1 d . . . . .
C18 C 1.0179(4) 0.0954(3) 0.6503(3) 0.0228(6) Uani 1 1 d . . . . .
H18 H 1.073333 0.057925 0.603499 0.027 Uiso 1 1 calc R U . . .
C19 C 0.8587(4) 0.1131(3) 0.5988(3) 0.0216(5) Uani 1 1 d . . . . .
H19 H 0.805641 0.086382 0.516748 0.026 Uiso 1 1 calc R U . . .
C20 C 1.2673(5) 0.1094(4) 0.8264(3) 0.0325(7) Uani 1 1 d . . . . .
H20A H 1.374763 0.186444 0.831731 0.049 Uiso 1 1 calc R U . . .
H20B H 1.261546 0.023044 0.779450 0.049 Uiso 1 1 calc R U . . .
H20C H 1.276344 0.103724 0.904201 0.049 Uiso 1 1 calc R U . . .
Cl2 Cl 0.87604(12) 0.23845(10) 1.08847(7) 0.03323(18) Uani 1 1 d . . . . .

loop_
_atom_site_aniso_label
_atom_site_aniso_U_11
_atom_site_aniso_U_22
_atom_site_aniso_U_33
_atom_site_aniso_U_23
_atom_site_aniso_U_13
_atom_site_aniso_U_12
Pt1 0.01604(5) 0.01621(5) 0.02086(5) 0.00728(4) 0.01025(4) 0.00837(3)
Cl1 0.0163(3) 0.0261(3) 0.0316(4) 0.0120(3) 0.0127(3) 0.0104(2)
N1 0.0260(12) 0.0188(11) 0.0255(13) 0.0080(9) 0.0154(10) 0.0114(9)
N2 0.0159(10) 0.0185(10) 0.0205(11) 0.0073(9) 0.0084(8) 0.0082(8)
N3 0.0177(10) 0.0177(10) 0.0164(10) 0.0043(8) 0.0081(8) 0.0070(8)
C1 0.0308(16) 0.0252(15) 0.0330(17) 0.0101(13) 0.0200(14) 0.0137(13)
C2 0.045(2) 0.0316(17) 0.040(2) 0.0076(15) 0.0296(17) 0.0179(16)
C3 0.047(2) 0.0259(16) 0.0302(18) -0.0004(14) 0.0196(16) 0.0080(15)
C4 0.0383(18) 0.0257(15) 0.0262(16) 0.0027(13) 0.0147(14) 0.0052(14)
C5 0.0280(14) 0.0160(12) 0.0239(14) 0.0055(10) 0.0135(11) 0.0069(10)
C6 0.0228(13) 0.0187(12) 0.0208(13) 0.0044(10) 0.0086(10) 0.0083(10)
C7 0.0167(11) 0.0195(12) 0.0205(13) 0.0062(10) 0.0080(9) 0.0072(9)
C8 0.0180(11) 0.0187(12) 0.0219(13) 0.0061(10) 0.0090(10) 0.0095(10)
C9 0.0215(13) 0.0269(14) 0.0225(14) 0.0066(11) 0.0096(11) 0.0126(11)
C10 0.0271(15) 0.0331(16) 0.0192(14) 0.0039(12) 0.0094(11) 0.0138(13)
C11 0.0235(14) 0.0279(15) 0.0217(14) 0.0058(12) 0.0063(11) 0.0078(12)
C12 0.0182(12) 0.0197(12) 0.0212(13) 0.0060(10) 0.0055(10) 0.0057(10)
C13 0.0199(12) 0.0182(12) 0.0255(14) 0.0092(11) 0.0094(10) 0.0096(10)
C14 0.0193(12) 0.0193(12) 0.0229(13) 0.0086(10) 0.0085(10) 0.0093(10)
C15 0.0239(13) 0.0225(13) 0.0235(14) 0.0100(11) 0.0125(11) 0.0129(11)
O1 0.0355(12) 0.0395(13) 0.0231(11) 0.0131(10) 0.0151(10) 0.0254(11)
C16 0.0247(13) 0.0231(13) 0.0220(14) 0.0082(11) 0.0106(11) 0.0112(11)
C17 0.0224(13) 0.0187(12) 0.0279(15) 0.0073(11) 0.0105(11) 0.0093(10)
C18 0.0260(14) 0.0200(13) 0.0270(15) 0.0048(11) 0.0136(12) 0.0127(11)
C19 0.0258(13) 0.0195(12) 0.0203(13) 0.0049(10) 0.0087(11) 0.0104(11)
C20 0.0277(16) 0.0364(18) 0.0329(18) 0.0036(15) 0.0076(13) 0.0189(14)
Cl2 0.0351(4) 0.0510(5) 0.0242(4) 0.0149(4) 0.0148(3) 0.0248(4)

loop_
_atom_type_symbol
_atom_type_description
_atom_type_scat_dispersion_real
_atom_type_scat_dispersion_imag
_atom_type_scat_source
C C 0.0033 0.0016 'International Tables Vol C Tables 4.2.6.8 and 6.1.1.4'
H H 0.0000 0.0000 'International Tables Vol C Tables 4.2.6.8 and 6.1.1.4'
N N 0.0061 0.0033 'International Tables Vol C Tables 4.2.6.8 and 6.1.1.4'
O O 0.0106 0.0060 'International Tables Vol C Tables 4.2.6.8 and 6.1.1.4'
Cl Cl 0.1484 0.1585 'International Tables Vol C Tables 4.2.6.8 and 6.1.1.4'
Pt Pt -1.7033 8.3905 'International Tables Vol C Tables 4.2.6.8 and 6.1.1.4'

loop_
_geom_angle_atom_site_label_1
_geom_angle_atom_site_label_2
_geom_angle_atom_site_label_3
_geom_angle
_geom_angle_site_symmetry_1
_geom_angle_site_symmetry_3
N1 Pt1 N2 166.96(10) . .
N1 Pt1 N3 83.46(10) . .
N2 Pt1 N3 84.23(10) . .
N1 Pt1 Cl1 96.79(8) . .
N2 Pt1 Cl1 95.73(7) . .
N3 Pt1 Cl1 177.08(7) . .
C5 N1 C1 119.6(3) . .
C5 N1 Pt1 112.8(2) . .
C1 N1 Pt1 127.5(2) . .
C12 N2 C8 119.6(3) . .
C12 N2 Pt1 128.6(2) . .
C8 N2 Pt1 111.86(19) . .
C6 N3 C7 113.3(2) . .
C6 N3 C13 111.6(2) . .
C7 N3 C13 110.4(2) . .
C6 N3 Pt1 107.25(17) . .
C7 N3 Pt1 105.40(16) . .
C13 N3 Pt1 108.49(16) . .
N1 C1 C2 121.3(3) . .
N1 C1 H1 119.3 . .
C2 C1 H1 119.3 . .
C1 C2 C3 119.0(3) . .
C1 C2 H2 120.5 . .
C3 C2 H2 120.5 . .
C2 C3 C4 119.9(3) . .
C2 C3 H3 120.1 . .
C4 C3 H3 120.1 . .
C5 C4 C3 118.6(4) . .
C5 C4 H4 120.7 . .
C3 C4 H4 120.7 . .
N1 C5 C4 121.5(3) . .
N1 C5 C6 116.7(3) . .
C4 C5 C6 121.7(3) . .
C5 C6 N3 109.8(2) . .
C5 C6 H6A 109.7 . .
N3 C6 H6A 109.7 . .
C5 C6 H6B 109.7 . .
N3 C6 H6B 109.7 . .
H6A C6 H6B 108.2 . .
C8 C7 N3 109.7(2) . .
C8 C7 H7A 109.7 . .
N3 C7 H7A 109.7 . .
C8 C7 H7B 109.7 . .
N3 C7 H7B 109.7 . .
H7A C7 H7B 108.2 . .
N2 C8 C9 120.9(3) . .
N2 C8 C7 115.8(3) . .
C9 C8 C7 123.3(3) . .
C8 C9 C10 119.5(3) . .
C8 C9 H9 120.3 . .
C10 C9 H9 120.3 . .
C11 C10 C9 118.8(3) . .
C11 C10 H10 120.6 . .
C9 C10 H10 120.6 . .
C12 C11 C10 120.0(3) . .
C12 C11 H11 120.0 . .
C10 C11 H11 120.0 . .
N2 C12 C11 121.3(3) . .
N2 C12 H12 119.3 . .
C11 C12 H12 119.3 . .
C14 C13 N3 114.8(2) . .
C14 C13 H13A 108.6 . .
N3 C13 H13A 108.6 . .
C14 C13 H13B 108.6 . .
N3 C13 H13B 108.6 . .
H13A C13 H13B 107.5 . .
C15 C14 C19 118.8(3) . .
C15 C14 C13 119.9(3) . .
C19 C14 C13 121.1(3) . .
O1 C15 C14 118.0(3) . .
O1 C15 C16 122.2(3) . .
C14 C15 C16 119.8(3) . .
C15 O1 H1A 109.5 . .
C17 C16 C15 121.1(3) . .
C17 C16 H16 119.5 . .
C15 C16 H16 119.5 . .
C16 C17 C18 118.6(3) . .
C16 C17 C20 121.2(3) . .
C18 C17 C20 120.1(3) . .
C19 C18 C17 120.3(3) . .
C19 C18 H18 119.8 . .
C17 C18 H18 119.8 . .
C18 C19 C14 121.4(3) . .
C18 C19 H19 119.3 . .
C14 C19 H19 119.3 . .
C17 C20 H20A 109.5 . .
C17 C20 H20B 109.5 . .
H20A C20 H20B 109.5 . .
C17 C20 H20C 109.5 . .
H20A C20 H20C 109.5 . .
H20B C20 H20C 109.5 . .

loop_
_geom_bond_atom_site_label_1
_geom_bond_atom_site_label_2
_geom_bond_distance
_geom_bond_site_symmetry_2
Pt1 N1 2.008(3) .
Pt1 N2 2.010(3) .
Pt1 N3 2.019(2) .
Pt1 Cl1 2.2967(10) .
N1 C5 1.354(4) .
N1 C1 1.362(4) .
N2 C12 1.351(4) .
N2 C8 1.369(4) .
N3 C6 1.500(4) .
N3 C7 1.507(4) .
N3 C13 1.539(3) .
C1 C2 1.378(5) .
C1 H1 0.9500 .
C2 C3 1.386(6) .
C2 H2 0.9500 .
C3 C4 1.395(6) .
C3 H3 0.9500 .
C4 C5 1.382(5) .
C4 H4 0.9500 .
C5 C6 1.500(4) .
C6 H6A 0.9900 .
C6 H6B 0.9900 .
C7 C8 1.501(4) .
C7 H7A 0.9900 .
C7 H7B 0.9900 .
C8 C9 1.384(4) .
C9 C10 1.397(4) .
C9 H9 0.9500 .
C10 C11 1.383(5) .
C10 H10 0.9500 .
C11 C12 1.380(5) .
C11 H11 0.9500 .
C12 H12 0.9500 .
C13 C14 1.504(4) .
C13 H13A 0.9900 .
C13 H13B 0.9900 .
C14 C15 1.393(4) .
C14 C19 1.402(4) .
C15 O1 1.353(4) .
C15 C16 1.410(4) .
O1 H1A 0.8400 .
C16 C17 1.395(4) .
C16 H16 0.9500 .
C17 C18 1.400(5) .
C17 C20 1.506(4) .
C18 C19 1.387(4) .
C18 H18 0.9500 .
C19 H19 0.9500 .
C20 H20A 0.9800 .
C20 H20B 0.9800 .
C20 H20C 0.9800 .

loop_
_geom_hbond_atom_site_label_D
_geom_hbond_atom_site_label_H
_geom_hbond_atom_site_label_A
_geom_hbond_distance_DH
_geom_hbond_distance_HA
_geom_hbond_distance_DA
_geom_hbond_angle_DHA
_geom_hbond_site_symmetry_A
C1 H1 Cl1 0.95 2.79 3.340(4) 118.2 .
C2 H2 Cl2 0.95 2.90 3.710(4) 143.6 2_667
C4 H4 Cl2 0.95 2.97 3.706(4) 135.0 2_767
C6 H6A O1 0.99 2.46 3.141(4) 126.0 .
C6 H6B Cl1 0.99 2.62 3.594(3) 166.5 2_666
C7 H7A Cl1 0.99 2.68 3.629(3) 160.0 2_666
C7 H7B Cl1 0.99 2.67 3.460(3) 137.0 1_655
C9 H9 Cl1 0.95 2.69 3.532(3) 148.3 1_655
C12 H12 Cl1 0.95 2.77 3.331(3) 118.5 .
C12 H12 Cl2 0.95 2.91 3.612(3) 131.3 1_454
O1 H1A Cl2 0.84 2.14 2.973(3) 170.0 .

loop_
_geom_torsion_atom_site_label_1
_geom_torsion_atom_site_label_2
_geom_torsion_atom_site_label_3
_geom_torsion_atom_site_label_4
_geom_torsion
_geom_torsion_site_symmetry_1
_geom_torsion_site_symmetry_2
_geom_torsion_site_symmetry_3
_geom_torsion_site_symmetry_4
C5 N1 C1 C2 2.1(5) . . . .
Pt1 N1 C1 C2 -174.5(3) . . . .
N1 C1 C2 C3 -2.6(5) . . . .
C1 C2 C3 C4 0.8(6) . . . .
C2 C3 C4 C5 1.5(6) . . . .
C1 N1 C5 C4 0.3(4) . . . .
Pt1 N1 C5 C4 177.4(2) . . . .
C1 N1 C5 C6 -174.8(3) . . . .
Pt1 N1 C5 C6 2.3(3) . . . .
C3 C4 C5 N1 -2.1(5) . . . .
C3 C4 C5 C6 172.8(3) . . . .
N1 C5 C6 N3 -24.5(3) . . . .
C4 C5 C6 N3 160.4(3) . . . .
C7 N3 C6 C5 149.4(2) . . . .
C13 N3 C6 C5 -85.1(3) . . . .
Pt1 N3 C6 C5 33.6(3) . . . .
C6 N3 C7 C8 -155.3(2) . . . .
C13 N3 C7 C8 78.7(3) . . . .
Pt1 N3 C7 C8 -38.3(2) . . . .
C12 N2 C8 C9 -1.6(4) . . . .
Pt1 N2 C8 C9 177.4(2) . . . .
C12 N2 C8 C7 174.6(2) . . . .
Pt1 N2 C8 C7 -6.4(3) . . . .
N3 C7 C8 N2 30.7(3) . . . .
N3 C7 C8 C9 -153.2(3) . . . .
N2 C8 C9 C10 0.7(4) . . . .
C7 C8 C9 C10 -175.3(3) . . . .
C8 C9 C10 C11 0.4(5) . . . .
C9 C10 C11 C12 -0.6(5) . . . .
C8 N2 C12 C11 1.4(4) . . . .
Pt1 N2 C12 C11 -177.4(2) . . . .
C10 C11 C12 N2 -0.3(5) . . . .
C6 N3 C13 C14 -60.9(3) . . . .
C7 N3 C13 C14 66.1(3) . . . .
Pt1 N3 C13 C14 -178.9(2) . . . .
N3 C13 C14 C15 95.6(3) . . . .
N3 C13 C14 C19 -89.8(3) . . . .
C19 C14 C15 O1 -177.4(3) . . . .
C13 C14 C15 O1 -2.7(4) . . . .
C19 C14 C15 C16 2.4(4) . . . .
C13 C14 C15 C16 177.1(3) . . . .
O1 C15 C16 C17 178.4(3) . . . .
C14 C15 C16 C17 -1.4(5) . . . .
C15 C16 C17 C18 0.0(4) . . . .
C15 C16 C17 C20 -178.0(3) . . . .
C16 C17 C18 C19 0.3(4) . . . .
C20 C17 C18 C19 178.3(3) . . . .
C17 C18 C19 C14 0.8(5) . . . .
C15 C14 C19 C18 -2.1(4) . . . .
C13 C14 C19 C18 -176.7(3) . . . .
